data_7237668
loop_
_publ_author_name
'Yan, Qi-Long'
'Yang, Zhijian'
'Zhang, Xue-Xue'
'Lyu, Jie-Yao'
'He, Wei'
'Huang, Shi'
'Liu, Pei-Jin'
'Zhang, Chaoyang'
'Zhang, Qing-Hua'
'He, Guo-Qiang'
'Nie, Fu-De'

_publ_section_title
;
 High density assembly of energetic molecules under the constraint of
 defected 2D materials
;
_journal_issue 30
_journal_name_full 'Journal of Materials Chemistry A'
_journal_page_first 17806
_journal_paper_doi 10.1039/C9TA03990B
_journal_volume 7
_journal_year 2019
_chemical_formula_moiety 'C3 H6 N6 O6'
_chemical_formula_sum 'C3 H6 N6 O6'
_chemical_formula_weight 222.14
_space_group_crystal_system orthorhombic
_space_group_IT_number 61
_space_group_name_Hall '-P 2ac 2ab'
_space_group_name_H-M_alt 'P b c a'
_atom_sites_solution_hydrogens geom
_atom_sites_solution_primary dual
_audit_creation_date 2018-06-12
_audit_creation_method
;
Olex2 1.2
(compiled 2018.05.29 svn.r3508 for OlexSys, GUI svn.r5506)
;
_audit_update_record
;
2018-06-20 deposited with the CCDC.	2019-07-22 downloaded from the CCDC.
;
_cell_angle_alpha 90
_cell_angle_beta 90
_cell_angle_gamma 90
_cell_formula_units_Z 8
_cell_length_a 11.545(4)
_cell_length_b 10.663(3)
_cell_length_c 13.185(4)
_cell_measurement_reflns_used 2902
_cell_measurement_temperature 173
_cell_measurement_theta_max 26.346
_cell_measurement_theta_min 3.025
_cell_volume 1623.1(9)
_computing_cell_refinement 'SAINT v8.34A (Bruker, 2013)'
_computing_data_reduction 'SAINT v8.34A (Bruker, 2013)'
_computing_molecular_graphics 'Olex2 (Dolomanov et al., 2009)'
_computing_publication_material 'Olex2 (Dolomanov et al., 2009)'
_computing_structure_refinement 'ShelXL (Sheldrick, 2015)'
_computing_structure_solution 'ShelXT (Sheldrick, 2015)'
_diffrn_ambient_temperature 173
_diffrn_measured_fraction_theta_full 0.993
_diffrn_measured_fraction_theta_max 0.989
_diffrn_measurement_device_type 'Bruker APX-II CCD'
_diffrn_radiation_type MoK\a
_diffrn_radiation_wavelength 0.71073
_diffrn_reflns_av_R_equivalents 0.0298
_diffrn_reflns_av_unetI/netI 0.0273
_diffrn_reflns_Laue_measured_fraction_full 0.993
_diffrn_reflns_Laue_measured_fraction_max 0.989
_diffrn_reflns_limit_h_max 14
_diffrn_reflns_limit_h_min -14
_diffrn_reflns_limit_k_max 13
_diffrn_reflns_limit_k_min -12
_diffrn_reflns_limit_l_max 16
_diffrn_reflns_limit_l_min -14
_diffrn_reflns_number 7238
_diffrn_reflns_point_group_measured_fraction_full 0.993
_diffrn_reflns_point_group_measured_fraction_max 0.989
_diffrn_reflns_theta_full 25.242
_diffrn_reflns_theta_max 26.356
_diffrn_reflns_theta_min 3.025
_exptl_absorpt_coefficient_mu 0.173
_exptl_absorpt_correction_T_max 0.7454
_exptl_absorpt_correction_T_min 0.6678
_exptl_absorpt_correction_type multi-scan
_exptl_absorpt_process_details
'SADABS-2014/5 (Bruker,2014/5) was used for absorption correction. wR2(int) was 0.0661 before and 0.0498 after correction. The Ratio of minimum to maximum transmission is 0.8959. The \l/2 correction factor is 0.00150.'
_exptl_crystal_colour colourless
_exptl_crystal_colour_primary colourless
_exptl_crystal_density_diffrn 1.818
_exptl_crystal_description block
_exptl_crystal_F_000 912
_exptl_crystal_size_max 0.23
_exptl_crystal_size_mid 0.12
_exptl_crystal_size_min 0.08
_refine_diff_density_max 0.306
_refine_diff_density_min -0.288
_refine_diff_density_rms 0.074
_refine_ls_extinction_coef 0.082(5)
_refine_ls_extinction_expression Fc^*^=kFc[1+0.001xFc^2^\l^3^/sin(2\q)]^-1/4^
_refine_ls_extinction_method 'SHELXL-2014/7 (Sheldrick 2014'
_refine_ls_goodness_of_fit_ref 1.108
_refine_ls_hydrogen_treatment constr
_refine_ls_matrix_type full
_refine_ls_number_parameters 137
_refine_ls_number_reflns 1645
_refine_ls_number_restraints 0
_refine_ls_restrained_S_all 1.108
_refine_ls_R_factor_all 0.0416
_refine_ls_R_factor_gt 0.0357
_refine_ls_shift/su_max 0.001
_refine_ls_shift/su_mean 0.000
_refine_ls_structure_factor_coef Fsqd
_refine_ls_weighting_details 'w=1/[\s^2^(Fo^2^)+(0.0622P)^2^+0.3678P] where P=(Fo^2^+2Fc^2^)/3'
_refine_ls_weighting_scheme calc
_refine_ls_wR_factor_gt 0.1029
_refine_ls_wR_factor_ref 0.1084
_reflns_Friedel_coverage 0.000
_reflns_number_gt 1427
_reflns_number_total 1645
_reflns_threshold_expression 'I > 2\s(I)'
_cod_data_source_file c9ta03990b2.cif
_cod_data_source_block mo_20180607-29_0m
_cod_original_cell_volume 1623.2(8)
_cod_database_code 7237668
_shelx_shelxl_version_number 2014/7
_shelx_space_group_comment
;
The symmetry employed for this shelxl refinement is uniquely defined
by the following loop, which should always be used as a source of
symmetry information in preference to the above space-group names.
They are only intended as comments.
;
_shelx_estimated_absorpt_t_max 0.986
_shelx_estimated_absorpt_t_min 0.961
_olex2_refinement_description
;
1. Fixed Uiso
 At 1.2 times of:
  All C(H,H) groups
2.a Secondary CH2 refined with riding coordinates:
 C3(H3A,H3B), C2(H2A,H2B), C1(H1A,H1B)
;
_olex2_submission_special_instructions 'No special instructions were received'

loop_
_space_group_symop_operation_xyz
'x, y, z'
'-x+1/2, -y, z+1/2'
'-x, y+1/2, -z+1/2'
'x+1/2, -y+1/2, -z'
'-x, -y, -z'
'x-1/2, y, -z-1/2'
'x, -y-1/2, z-1/2'
'-x-1/2, y-1/2, z'

loop_
_atom_site_label
_atom_site_type_symbol
_atom_site_fract_x
_atom_site_fract_y
_atom_site_fract_z
_atom_site_U_iso_or_equiv
_atom_site_adp_type
_atom_site_occupancy
_atom_site_site_symmetry_order
_atom_site_calc_flag
_atom_site_refinement_flags_posn
O2 O 0.56806(9) 0.43377(11) 0.76543(8) 0.0335(3) Uani 1 1 d .
O1 O 0.59320(10) 0.23702(11) 0.72819(10) 0.0395(4) Uani 1 1 d .
O3 O 0.43005(10) 0.60159(11) 0.54646(11) 0.0444(4) Uani 1 1 d .
N3 N 0.29791(9) 0.45610(11) 0.58742(10) 0.0230(3) Uani 1 1 d .
O6 O 0.46746(11) 0.13662(12) 0.47492(11) 0.0446(4) Uani 1 1 d .
O4 O 0.31660(12) 0.52887(12) 0.42953(10) 0.0438(4) Uani 1 1 d .
O5 O 0.35239(11) 0.25278(12) 0.38573(10) 0.0417(4) Uani 1 1 d .
N5 N 0.32019(10) 0.23357(11) 0.55248(9) 0.0214(3) Uani 1 1 d .
N2 N 0.43525(10) 0.33426(11) 0.67517(9) 0.0245(3) Uani 1 1 d .
N1 N 0.53744(10) 0.33493(13) 0.72662(9) 0.0251(3) Uani 1 1 d .
N6 N 0.38619(11) 0.20824(12) 0.46510(10) 0.0276(3) Uani 1 1 d .
N4 N 0.35381(11) 0.53219(12) 0.51556(11) 0.0301(4) Uani 1 1 d .
C3 C 0.37984(12) 0.21569(13) 0.64835(12) 0.0243(4) Uani 1 1 d .
H3A H 0.4388 0.1487 0.6418 0.029 Uiso 1 1 calc R
H3B H 0.3240 0.1909 0.7017 0.029 Uiso 1 1 calc R
C2 C 0.24265(11) 0.34221(14) 0.54894(11) 0.0228(3) Uani 1 1 d .
H2A H 0.2177 0.3563 0.4780 0.027 Uiso 1 1 calc R
H2B H 0.1727 0.3242 0.5898 0.027 Uiso 1 1 calc R
C1 C 0.35729(12) 0.44141(13) 0.68394(12) 0.0257(4) Uani 1 1 d .
H1A H 0.3004 0.4268 0.7389 0.031 Uiso 1 1 calc R
H1B H 0.4018 0.5182 0.7001 0.031 Uiso 1 1 calc R

loop_
_atom_site_aniso_label
_atom_site_aniso_U_11
_atom_site_aniso_U_22
_atom_site_aniso_U_33
_atom_site_aniso_U_23
_atom_site_aniso_U_13
_atom_site_aniso_U_12
O2 0.0320(6) 0.0402(7) 0.0282(7) -0.0033(5) -0.0080(4) -0.0119(5)
O1 0.0302(6) 0.0400(7) 0.0483(9) 0.0087(6) -0.0098(5) 0.0069(5)
O3 0.0345(6) 0.0268(6) 0.0720(10) 0.0012(6) 0.0167(6) -0.0062(5)
N3 0.0213(6) 0.0232(6) 0.0244(7) 0.0046(5) 0.0004(4) 0.0007(5)
O6 0.0391(7) 0.0400(7) 0.0546(9) -0.0076(6) 0.0152(6) 0.0098(5)
O4 0.0593(8) 0.0425(8) 0.0296(7) 0.0140(5) 0.0104(6) 0.0112(6)
O5 0.0529(8) 0.0532(8) 0.0189(7) -0.0020(5) 0.0057(5) -0.0045(6)
N5 0.0225(6) 0.0248(6) 0.0169(7) -0.0028(5) 0.0015(4) -0.0025(5)
N2 0.0243(6) 0.0220(6) 0.0273(7) -0.0008(5) -0.0085(5) -0.0003(5)
N1 0.0228(6) 0.0345(7) 0.0182(7) 0.0070(5) -0.0025(5) -0.0035(5)
N6 0.0289(6) 0.0284(7) 0.0254(8) -0.0057(5) 0.0065(5) -0.0071(5)
N4 0.0282(6) 0.0228(7) 0.0393(9) 0.0063(6) 0.0123(6) 0.0071(5)
C3 0.0303(7) 0.0203(7) 0.0225(8) 0.0029(6) -0.0031(6) -0.0033(5)
C2 0.0174(6) 0.0294(8) 0.0217(8) 0.0003(6) -0.0006(5) -0.0019(5)
C1 0.0278(7) 0.0226(7) 0.0268(9) -0.0043(6) -0.0043(6) 0.0005(6)

loop_
_atom_type_symbol
_atom_type_description
_atom_type_scat_dispersion_real
_atom_type_scat_dispersion_imag
_atom_type_scat_source
C C 0.0033 0.0016 'International Tables Vol C Tables 4.2.6.8 and 6.1.1.4'
H H 0.0000 0.0000 'International Tables Vol C Tables 4.2.6.8 and 6.1.1.4'
N N 0.0061 0.0033 'International Tables Vol C Tables 4.2.6.8 and 6.1.1.4'
O O 0.0106 0.0060 'International Tables Vol C Tables 4.2.6.8 and 6.1.1.4'

loop_
_geom_angle_atom_site_label_1
_geom_angle_atom_site_label_2
_geom_angle_atom_site_label_3
_geom_angle
N4 N3 C2 116.50(12)
N4 N3 C1 115.85(12)
C1 N3 C2 114.82(11)
N6 N5 C3 115.51(11)
N6 N5 C2 117.16(11)
C3 N5 C2 114.93(11)
N1 N2 C3 120.33(11)
N1 N2 C1 119.42(11)
C1 N2 C3 115.27(11)
O2 N1 O1 125.05(12)
O2 N1 N2 117.61(12)
O1 N1 N2 117.31(12)
O6 N6 N5 116.80(13)
O5 N6 O6 125.82(14)
O5 N6 N5 117.18(13)
O3 N4 N3 117.18(14)
O4 N4 O3 125.82(14)
O4 N4 N3 116.81(13)
N5 C3 N2 107.75(11)
N5 C3 H3A 110.2
N5 C3 H3B 110.2
N2 C3 H3A 110.2
N2 C3 H3B 110.2
H3A C3 H3B 108.5
N3 C2 N5 112.27(11)
N3 C2 H2A 109.1
N3 C2 H2B 109.1
N5 C2 H2A 109.1
N5 C2 H2B 109.1
H2A C2 H2B 107.9
N3 C1 N2 107.81(11)
N3 C1 H1A 110.1
N3 C1 H1B 110.1
N2 C1 H1A 110.1
N2 C1 H1B 110.1
H1A C1 H1B 108.5

loop_
_geom_bond_atom_site_label_1
_geom_bond_atom_site_label_2
_geom_bond_distance
O2 N1 1.2238(17)
O1 N1 1.2267(18)
O3 N4 1.2200(18)
N3 N4 1.4044(17)
N3 C2 1.4625(18)
N3 C1 1.4541(19)
O6 N6 1.2168(18)
O4 N4 1.2135(19)
O5 N6 1.2137(19)
N5 N6 1.4075(17)
N5 C3 1.4521(19)
N5 C2 1.4648(19)
N2 N1 1.3608(17)
N2 C3 1.4604(18)
N2 C1 1.4591(18)
C3 H3A 0.9900
C3 H3B 0.9900
C2 H2A 0.9900
C2 H2B 0.9900
C1 H1A 0.9900
C1 H1B 0.9900
